data_4316605
loop_
_publ_author_name
'Joseph M. Zadrozny'
'Danna E. Freedman'
'David M. Jenkins'
'T. David Harris'
'Anthony T. Iavarone'
'Corine Mathoni\`ere'
'Rodolphe Cl\'erac'
'Jeffrey R. Long'

_publ_contact_author
;
        Jeffrey R. Long
        Department of Chemistry
        University of California, Berkeley
        United States of America
;
_publ_contact_author_email jrlong@chem.berkeley.edu
_publ_contact_author_fax '510 643-3832'
_publ_contact_author_phone '510 642-0860'
_publ_section_title
;
 Slow Magnetic Relaxation and Charge-Transfer in Cyano-Bridged
 Coordination Clusters Incorporating [Re(CN)7]3-/4-
;
_journal_name_full 'Inorganic Chemistry'
_journal_page_first 8886
_journal_page_last 8896
_journal_paper_doi 10.1021/ic101132z
_journal_volume 49
_journal_year 2010
_chemical_formula_moiety '2 (C31 H28 N6 Co), 4 (F6 P), C4 H10 O, 3 (C2 H3 N)'
_chemical_formula_sum 'C72 H75 Co2 F24 N15 O P4'
_chemical_formula_weight 1864.189
_chemical_name_common '[PY5Me2Co(NCCH3)](PF6)2'
_chemical_name_systematic
; 
 ? 
;
_space_group_IT_number 14
_symmetry_cell_setting monoclinic
_symmetry_space_group_name_Hall '-P 2ybc'
_symmetry_space_group_name_H-M 'P 1 21/c 1'
_atom_sites_solution_hydrogens geom
_atom_sites_solution_primary direct
_atom_sites_solution_secondary difmap
_audit_creation_method SHELXL-97
_cell_angle_alpha 90.00
_cell_angle_beta 107.777(2)
_cell_angle_gamma 90.00
_cell_formula_units_Z 4
_cell_length_a 22.419(2)
_cell_length_b 15.2490(13)
_cell_length_c 24.564(2)
_cell_measurement_reflns_used 3319
_cell_measurement_temperature 140(2)
_cell_measurement_theta_max 19.9305
_cell_measurement_theta_min 2.274
_cell_volume 7996.7(12)
_computing_cell_refinement 'Bruker APEX2 v. 2009.1'
_computing_data_collection 'Bruker APEX2 v. 2009.1'
_computing_data_reduction 'Bruker APEX2 v. 2009.1'
_computing_molecular_graphics DIAMOND
_computing_publication_material CIFTAB
_computing_structure_refinement 'SHELXL-97 (Sheldrick, 2008)'
_computing_structure_solution 'SHELXS-97 (Sheldrick, 2008)'
_diffrn_ambient_temperature 140(2)
_diffrn_detector_area_resol_mean 8.366
_diffrn_measured_fraction_theta_full 0.997
_diffrn_measured_fraction_theta_max 0.997
_diffrn_measurement_device_type 'Bruker APEX-I CCD'
_diffrn_measurement_method '\f and \w scans'
_diffrn_radiation_monochromator graphite
_diffrn_radiation_source 'fine-focus sealed tube'
_diffrn_radiation_type MoK\a
_diffrn_radiation_wavelength 0.71073
_diffrn_reflns_av_R_equivalents 0.0677
_diffrn_reflns_av_sigmaI/netI 0.0725
_diffrn_reflns_limit_h_max 22
_diffrn_reflns_limit_h_min -17
_diffrn_reflns_limit_k_max 15
_diffrn_reflns_limit_k_min -15
_diffrn_reflns_limit_l_max 19
_diffrn_reflns_limit_l_min -24
_diffrn_reflns_number 27405
_diffrn_reflns_theta_full 20.82
_diffrn_reflns_theta_max 20.82
_diffrn_reflns_theta_min 2.15
_exptl_absorpt_coefficient_mu 0.609
_exptl_absorpt_correction_T_max 1.000
_exptl_absorpt_correction_T_min 0.852
_exptl_absorpt_correction_type multi-scan
_exptl_absorpt_process_details SADABS
_exptl_crystal_colour orange
_exptl_crystal_density_diffrn 1.561
_exptl_crystal_density_method 'not measured'
_exptl_crystal_description block
_exptl_crystal_F_000 3797
_exptl_crystal_size_max 0.32
_exptl_crystal_size_mid 0.31
_exptl_crystal_size_min 0.25
_refine_diff_density_max 0.771
_refine_diff_density_min -0.593
_refine_diff_density_rms 0.077
_refine_ls_extinction_method none
_refine_ls_goodness_of_fit_ref 1.055
_refine_ls_hydrogen_treatment constr
_refine_ls_matrix_type full
_refine_ls_number_parameters 1100
_refine_ls_number_reflns 8345
_refine_ls_number_restraints 0
_refine_ls_restrained_S_all 1.055
_refine_ls_R_factor_all 0.1055
_refine_ls_R_factor_gt 0.0574
_refine_ls_shift/su_max 0.000
_refine_ls_shift/su_mean 0.000
_refine_ls_structure_factor_coef Fsqd
_refine_ls_weighting_details 'calc w=1/[\s^2^(Fo^2^)+(0.0928P)^2^+0.0000P] where P=(Fo^2^+2Fc^2^)/3'
_refine_ls_weighting_scheme calc
_refine_ls_wR_factor_gt 0.1390
_refine_ls_wR_factor_ref 0.1620
_reflns_number_gt 5244
_reflns_number_total 8345
_reflns_threshold_expression >2sigma(I)
_cod_data_source_file ic101132z_si_002_2.cif
_cod_data_source_block '[(PY5Me2)Co(MeCN)](PF6)2'
_cod_depositor_comments
;
The following automatic conversions were performed:

'_symmetry_cell_setting' value 'Monoclinic' changed to 'monoclinic'
according to the built-in table from CIF Core dictionary named
'cif_core.dic' version 2.4.1 from 2010-06-29.

Automatic conversion script
Id: cif_fix_values 1646 2011-03-28 12:23:43Z adriana 
;
_cod_original_formula_sum 'C72 H75 Co2 F24 N15 O1 P4'
_cod_database_code 4316605

loop_
_symmetry_equiv_pos_as_xyz
'x, y, z'
'x, -y+1/2, z+1/2'
'-x, -y, -z'
'-x, y-1/2, -z-1/2'

loop_
_atom_site_label
_atom_site_type_symbol
_atom_site_fract_x
_atom_site_fract_y
_atom_site_fract_z
_atom_site_U_iso_or_equiv
_atom_site_adp_type
_atom_site_occupancy
_atom_site_symmetry_multiplicity
_atom_site_calc_flag
_atom_site_refinement_flags
_atom_site_disorder_assembly
_atom_site_disorder_group
Co1 Co 0.09677(4) 0.58601(6) -0.72874(4) 0.0259(3) Uani 1 1 d . . .
Co2 Co 0.48035(4) 0.90682(5) -0.33575(4) 0.0261(3) Uani 1 1 d . . .
N1 N 0.0243(3) 0.6748(3) -0.7703(2) 0.0297(14) Uani 1 1 d . . .
N2 N 0.0244(3) 0.4917(3) -0.7636(2) 0.0262(14) Uani 1 1 d . . .
N3 N 0.0634(3) 0.5947(3) -0.6584(2) 0.0246(13) Uani 1 1 d . . .
N4 N 0.1669(2) 0.6791(3) -0.6888(2) 0.0251(14) Uani 1 1 d . . .
N5 N 0.1676(2) 0.5004(3) -0.6796(2) 0.0258(14) Uani 1 1 d . . .
N6 N 0.1268(3) 0.5770(4) -0.8008(3) 0.0386(17) Uani 1 1 d . . .
N7 N 0.4960(3) 1.0043(3) -0.3921(2) 0.0281(14) Uani 1 1 d . . .
N8 N 0.4515(3) 1.0189(3) -0.2980(2) 0.0293(14) Uani 1 1 d . . .
N9 N 0.4567(2) 0.8069(3) -0.2849(2) 0.0262(14) Uani 1 1 d . . .
N10 N 0.3874(2) 0.9017(3) -0.3905(2) 0.0230(13) Uani 1 1 d . . .
N11 N 0.4978(3) 0.7926(3) -0.3790(2) 0.0268(14) Uani 1 1 d . . .
N12 N 0.5744(3) 0.9139(3) -0.2810(3) 0.0342(15) Uani 1 1 d . . .
C1 C 0.0327(3) 0.7368(5) -0.8056(3) 0.0361(19) Uani 1 1 d . . .
H1A H 0.0720 0.7405 -0.8108 0.043 Uiso 1 1 calc R . .
C2 C -0.0124(4) 0.7960(4) -0.8351(3) 0.040(2) Uani 1 1 d . . .
H2A H -0.0044 0.8379 -0.8595 0.048 Uiso 1 1 calc R . .
C3 C -0.0694(4) 0.7890(5) -0.8262(3) 0.040(2) Uani 1 1 d . . .
H3A H -0.1014 0.8275 -0.8446 0.048 Uiso 1 1 calc R . .
C4 C -0.0802(4) 0.7261(5) -0.7906(3) 0.040(2) Uani 1 1 d . . .
H4A H -0.1192 0.7225 -0.7846 0.047 Uiso 1 1 calc R . .
C5 C -0.0330(4) 0.6678(4) -0.7634(3) 0.0275(18) Uani 1 1 d . . .
C6 C -0.0434(3) 0.5893(4) -0.7277(3) 0.0291(18) Uani 1 1 d . . .
C7 C -0.1121(3) 0.5911(4) -0.7257(3) 0.0381(19) Uani 1 1 d . . .
H7A H -0.1189 0.5423 -0.7037 0.057 Uiso 1 1 calc R . .
H7B H -0.1403 0.5874 -0.7639 0.057 Uiso 1 1 calc R . .
H7C H -0.1193 0.6449 -0.7084 0.057 Uiso 1 1 calc R . .
C8 C -0.0329(3) 0.5048(4) -0.7589(3) 0.0268(17) Uani 1 1 d . . .
C9 C -0.0817(3) 0.4483(5) -0.7849(3) 0.0377(19) Uani 1 1 d . . .
H9A H -0.1214 0.4582 -0.7818 0.045 Uiso 1 1 calc R . .
C10 C -0.0707(4) 0.3771(5) -0.8154(3) 0.040(2) Uani 1 1 d . . .
H10A H -0.1028 0.3379 -0.8323 0.048 Uiso 1 1 calc R . .
C11 C -0.0121(4) 0.3650(5) -0.8205(3) 0.040(2) Uani 1 1 d . . .
H11A H -0.0036 0.3185 -0.8415 0.048 Uiso 1 1 calc R . .
C12 C 0.0336(3) 0.4241(5) -0.7936(3) 0.0348(19) Uani 1 1 d . . .
H12A H 0.0735 0.4159 -0.7966 0.042 Uiso 1 1 calc R . .
C13 C 0.0016(3) 0.5901(4) -0.6663(3) 0.0249(17) Uani 1 1 d . . .
C14 C -0.0211(4) 0.5846(4) -0.6193(3) 0.042(2) Uani 1 1 d . . .
H14A H -0.0639 0.5811 -0.6245 0.050 Uiso 1 1 calc R . .
C15 C 0.0209(4) 0.5846(5) -0.5654(3) 0.046(2) Uani 1 1 d . . .
H15A H 0.0065 0.5802 -0.5338 0.055 Uiso 1 1 calc R . .
C16 C 0.0837(4) 0.5909(4) -0.5575(3) 0.0369(19) Uani 1 1 d . . .
H16A H 0.1120 0.5916 -0.5209 0.044 Uiso 1 1 calc R . .
C17 C 0.1044(3) 0.5961(4) -0.6048(3) 0.0281(17) Uani 1 1 d . . .
C18 C 0.1748(3) 0.6005(4) -0.5989(3) 0.0285(17) Uani 1 1 d . . .
C19 C 0.2129(3) 0.6095(5) -0.5352(3) 0.039(2) Uani 1 1 d . . .
H19A H 0.2008 0.6622 -0.5200 0.058 Uiso 1 1 calc R . .
H19B H 0.2568 0.6120 -0.5315 0.058 Uiso 1 1 calc R . .
H19C H 0.2050 0.5598 -0.5144 0.058 Uiso 1 1 calc R . .
C20 C 0.1898(3) 0.6802(4) -0.6318(3) 0.0283(18) Uani 1 1 d . . .
C21 C 0.2278(3) 0.7493(4) -0.6034(3) 0.0327(18) Uani 1 1 d . . .
H21A H 0.2415 0.7511 -0.5637 0.039 Uiso 1 1 calc R . .
C22 C 0.2447(3) 0.8139(5) -0.6343(4) 0.042(2) Uani 1 1 d . . .
H22A H 0.2696 0.8603 -0.6156 0.051 Uiso 1 1 calc R . .
C23 C 0.2248(3) 0.8103(5) -0.6928(4) 0.043(2) Uani 1 1 d . . .
H23A H 0.2371 0.8524 -0.7147 0.052 Uiso 1 1 calc R . .
C24 C 0.1860(3) 0.7418(5) -0.7181(3) 0.0353(19) Uani 1 1 d . . .
H24A H 0.1723 0.7389 -0.7578 0.042 Uiso 1 1 calc R . .
C25 C 0.1949(3) 0.5157(4) -0.6232(3) 0.0271(18) Uani 1 1 d . . .
C26 C 0.2395(3) 0.4586(5) -0.5903(3) 0.0372(19) Uani 1 1 d . . .
H26A H 0.2582 0.4704 -0.5517 0.045 Uiso 1 1 calc R . .
C27 C 0.2566(3) 0.3850(5) -0.6140(3) 0.043(2) Uani 1 1 d . . .
H27A H 0.2851 0.3454 -0.5914 0.052 Uiso 1 1 calc R . .
C28 C 0.2305(3) 0.3711(5) -0.6719(3) 0.042(2) Uani 1 1 d . . .
H28A H 0.2422 0.3229 -0.6895 0.050 Uiso 1 1 calc R . .
C29 C 0.1871(3) 0.4299(5) -0.7030(3) 0.0353(19) Uani 1 1 d . . .
H29A H 0.1702 0.4207 -0.7421 0.042 Uiso 1 1 calc R . .
C30 C 0.1339(3) 0.5726(5) -0.8458(4) 0.045(2) Uani 1 1 d . . .
C31 C 0.1436(4) 0.5675(5) -0.9035(3) 0.054(2) Uani 1 1 d . . .
C32 C 0.4702(3) 1.0294(4) -0.2412(3) 0.0335(19) Uani 1 1 d . . .
H32A H 0.5004 0.9915 -0.2189 0.040 Uiso 1 1 calc R . .
C33 C 0.4465(4) 1.0940(5) -0.2144(3) 0.042(2) Uani 1 1 d . . .
H33A H 0.4597 1.0991 -0.1748 0.050 Uiso 1 1 calc R . .
C34 C 0.4033(4) 1.1504(5) -0.2475(3) 0.044(2) Uani 1 1 d . . .
H34A H 0.3860 1.1942 -0.2306 0.053 Uiso 1 1 calc R . .
C35 C 0.3857(3) 1.1418(4) -0.3059(3) 0.037(2) Uani 1 1 d . . .
H35A H 0.3570 1.1810 -0.3287 0.044 Uiso 1 1 calc R . .
C36 C 0.4100(3) 1.0758(4) -0.3311(3) 0.0263(17) Uani 1 1 d . . .
C37 C 0.3923(3) 1.0634(4) -0.3963(3) 0.0273(18) Uani 1 1 d . . .
C38 C 0.3486(3) 1.1397(4) -0.4256(3) 0.0352(19) Uani 1 1 d . . .
H38A H 0.3370 1.1327 -0.4664 0.053 Uiso 1 1 calc R . .
H38B H 0.3701 1.1944 -0.4150 0.053 Uiso 1 1 calc R . .
H38C H 0.3117 1.1391 -0.4136 0.053 Uiso 1 1 calc R . .
C39 C 0.4521(3) 1.0659(4) -0.4144(3) 0.0249(17) Uani 1 1 d . . .
C40 C 0.4630(4) 1.1289(4) -0.4506(3) 0.0332(19) Uani 1 1 d . . .
H40A H 0.4326 1.1712 -0.4658 0.040 Uiso 1 1 calc R . .
C41 C 0.5179(4) 1.1306(5) -0.4647(3) 0.041(2) Uani 1 1 d . . .
H41A H 0.5246 1.1728 -0.4895 0.050 Uiso 1 1 calc R . .
C42 C 0.5621(4) 1.0686(5) -0.4412(3) 0.039(2) Uani 1 1 d . . .
H42A H 0.6001 1.0680 -0.4492 0.047 Uiso 1 1 calc R . .
C43 C 0.5495(4) 1.0069(4) -0.4052(3) 0.0338(19) Uani 1 1 d . . .
H43A H 0.5799 0.9649 -0.3892 0.041 Uiso 1 1 calc R . .
C44 C 0.3576(3) 0.9766(4) -0.4132(3) 0.0277(18) Uani 1 1 d . . .
C45 C 0.2977(3) 0.9733(5) -0.4506(3) 0.0331(19) Uani 1 1 d . . .
H45A H 0.2780 1.0246 -0.4674 0.040 Uiso 1 1 calc R . .
C46 C 0.2672(3) 0.8949(5) -0.4632(3) 0.0347(19) Uani 1 1 d . . .
H46A H 0.2267 0.8925 -0.4885 0.042 Uiso 1 1 calc R . .
C47 C 0.2969(3) 0.8192(4) -0.4381(3) 0.0314(18) Uani 1 1 d . . .
H47A H 0.2762 0.7656 -0.4451 0.038 Uiso 1 1 calc R . .
C48 C 0.3576(3) 0.8239(4) -0.4025(3) 0.0268(17) Uani 1 1 d . . .
C49 C 0.3944(3) 0.7407(4) -0.3769(3) 0.0308(18) Uani 1 1 d . . .
C50 C 0.3514(3) 0.6597(4) -0.3968(3) 0.044(2) Uani 1 1 d . . .
H50A H 0.3376 0.6571 -0.4378 0.066 Uiso 1 1 calc R . .
H50B H 0.3157 0.6646 -0.3832 0.066 Uiso 1 1 calc R . .
H50C H 0.3743 0.6074 -0.3817 0.066 Uiso 1 1 calc R . .
C51 C 0.4160(3) 0.7433(4) -0.3106(3) 0.0297(18) Uani 1 1 d . . .
C52 C 0.3950(4) 0.6824(4) -0.2787(3) 0.041(2) Uani 1 1 d . . .
H52A H 0.3658 0.6401 -0.2969 0.049 Uiso 1 1 calc R . .
C53 C 0.4179(4) 0.6852(5) -0.2200(4) 0.049(2) Uani 1 1 d . . .
H53A H 0.4034 0.6455 -0.1982 0.059 Uiso 1 1 calc R . .
C54 C 0.4621(4) 0.7466(5) -0.1936(3) 0.041(2) Uani 1 1 d . . .
H54A H 0.4793 0.7481 -0.1541 0.049 Uiso 1 1 calc R . .
C55 C 0.4800(3) 0.8055(5) -0.2277(3) 0.037(2) Uani 1 1 d . . .
H55A H 0.5101 0.8471 -0.2102 0.045 Uiso 1 1 calc R . .
C56 C 0.4523(3) 0.7313(4) -0.3970(3) 0.0295(18) Uani 1 1 d . . .
C57 C 0.4605(4) 0.6632(4) -0.4311(3) 0.037(2) Uani 1 1 d . . .
H57A H 0.4284 0.6228 -0.4451 0.044 Uiso 1 1 calc R . .
C58 C 0.5151(4) 0.6543(5) -0.4449(3) 0.044(2) Uani 1 1 d . . .
H58A H 0.5200 0.6082 -0.4680 0.052 Uiso 1 1 calc R . .
C59 C 0.5614(4) 0.7128(5) -0.4246(3) 0.041(2) Uani 1 1 d . . .
H59A H 0.5992 0.7071 -0.4325 0.049 Uiso 1 1 calc R . .
C60 C 0.5517(4) 0.7821(5) -0.3915(3) 0.037(2) Uani 1 1 d . . .
H60A H 0.5837 0.8227 -0.3775 0.044 Uiso 1 1 calc R . .
C61 C 0.6262(4) 0.9179(4) -0.2516(3) 0.041(2) Uani 1 1 d . . .
C62 C 0.6915(3) 0.9223(5) -0.2141(3) 0.053(2) Uani 1 1 d . . .
P1 P 0.60804(9) 0.90469(12) -0.06873(8) 0.0360(5) Uani 1 1 d . . .
P2 P 0.18559(11) 0.31450(14) -0.85616(10) 0.0502(6) Uani 1 1 d . . .
P3 P 0.16742(11) 0.63291(14) -0.37148(9) 0.0449(6) Uani 1 1 d . . .
P4 P 0.72508(10) 0.59665(14) 0.11285(9) 0.0455(6) Uani 1 1 d . . .
F1 F 0.6469(2) 0.8438(2) -0.01840(17) 0.0669(15) Uani 1 1 d . . .
F2 F 0.5683(2) 0.9658(3) -0.11939(18) 0.0648(14) Uani 1 1 d . . .
F3 F 0.6647(2) 0.9693(3) -0.0594(2) 0.0851(18) Uani 1 1 d . . .
F4 F 0.6297(3) 0.8492(3) -0.1131(2) 0.0925(19) Uani 1 1 d . . .
F5 F 0.5851(3) 0.9617(3) -0.0250(2) 0.0911(19) Uani 1 1 d . . .
F6 F 0.5507(2) 0.8403(3) -0.0769(2) 0.0858(18) Uani 1 1 d . . .
F7 F 0.2267(3) 0.3964(3) -0.8269(2) 0.0803(16) Uani 1 1 d . . .
F8 F 0.1432(2) 0.2341(3) -0.8850(2) 0.0798(16) Uani 1 1 d . . .
F9 F 0.1873(3) 0.3467(3) -0.9169(2) 0.0838(16) Uani 1 1 d . . .
F10 F 0.1254(3) 0.3740(4) -0.8639(3) 0.108(2) Uani 1 1 d . . .
F11 F 0.2462(2) 0.2589(3) -0.8502(2) 0.0852(17) Uani 1 1 d . . .
F12 F 0.1818(4) 0.2842(4) -0.7960(2) 0.121(3) Uani 1 1 d . . .
F13 F 0.1377(3) 0.6148(3) -0.3212(2) 0.0784(16) Uani 1 1 d . A .
F14 F 0.1953(2) 0.6559(4) -0.42124(19) 0.0906(19) Uani 1 1 d . A .
F15 F 0.1710(10) 0.5290(7) -0.3788(7) 0.087(6) Uani 0.58(3) 1 d P A 1
F16 F 0.0997(6) 0.6358(17) -0.4162(6) 0.096(8) Uani 0.58(3) 1 d P A 1
F17 F 0.2336(6) 0.6239(13) -0.3258(5) 0.073(6) Uani 0.58(3) 1 d P A 1
F18 F 0.1659(11) 0.7323(9) -0.3598(6) 0.080(7) Uani 0.58(3) 1 d P A 1
F19 F 0.7502(3) 0.6530(4) 0.0710(3) 0.125(2) Uani 1 1 d . . .
F20 F 0.7210(5) 0.5211(4) 0.0725(3) 0.176(4) Uani 1 1 d . . .
F21 F 0.7874(3) 0.5609(9) 0.1471(3) 0.230(6) Uani 1 1 d . . .
F22 F 0.7301(8) 0.6676(5) 0.1537(4) 0.269(7) Uani 1 1 d . . .
F23 F 0.6601(3) 0.6230(7) 0.0770(3) 0.201(5) Uani 1 1 d . . .
F24 F 0.6966(3) 0.5383(4) 0.1522(2) 0.0961(18) Uani 1 1 d . . .
F25 F 0.2148(16) 0.5662(19) -0.358(2) 0.29(2) Uani 0.42(3) 1 d P A 2
F26 F 0.224(2) 0.694(4) -0.3315(13) 0.18(2) Uani 0.42(3) 1 d P A 2
F27 F 0.1211(15) 0.573(3) -0.4112(9) 0.114(15) Uani 0.42(3) 1 d P A 2
F28 F 0.123(2) 0.711(2) -0.382(2) 0.19(2) Uani 0.42(3) 1 d P A 2
N100 N 0.8820(4) 0.3173(5) 0.0359(3) 0.065(2) Uani 1 1 d . . .
N101 N 0.9918(6) 0.5341(8) 0.0757(5) 0.138(5) Uani 1 1 d . . .
N103 N 0.0844(5) 0.1353(7) -1.0279(4) 0.111(4) Uani 1 1 d . . .
C100 C 0.9306(5) 0.3102(6) 0.0293(4) 0.061(3) Uani 1 1 d . . .
C101 C 0.9915(4) 0.3018(7) 0.0197(5) 0.087(3) Uani 1 1 d . . .
C102 C 0.9407(7) 0.5559(8) 0.0694(5) 0.087(4) Uani 1 1 d . . .
C103 C 0.8775(6) 0.5799(10) 0.0590(5) 0.134(5) Uani 1 1 d . . .
C104 C 0.3036(5) 0.5991(7) -0.7873(5) 0.081(3) Uani 1 1 d . . .
C105 C 0.3050(5) 0.5657(8) -0.7324(6) 0.106(4) Uani 1 1 d . . .
C106 C 0.3658(11) 0.5735(12) -0.6319(7) 0.200(9) Uani 1 1 d . . .
C107 C 0.3917(6) 0.6224(13) -0.5869(6) 0.165(7) Uani 1 1 d . . .
C108 C 0.1362(6) 0.1406(7) -1.0039(5) 0.084(3) Uani 1 1 d . . .
C109 C 0.2017(5) 0.1439(10) -0.9714(6) 0.155(7) Uani 1 1 d . . .
O100 O 0.3526(5) 0.5984(6) -0.6890(4) 0.148(4) Uani 1 1 d . . .

loop_
_atom_site_aniso_label
_atom_site_aniso_U_11
_atom_site_aniso_U_22
_atom_site_aniso_U_33
_atom_site_aniso_U_23
_atom_site_aniso_U_13
_atom_site_aniso_U_12
Co1 0.0260(6) 0.0279(5) 0.0233(6) -0.0001(4) 0.0069(4) -0.0004(4)
Co2 0.0268(6) 0.0238(5) 0.0257(6) 0.0007(4) 0.0051(4) 0.0001(4)
N1 0.026(4) 0.028(3) 0.035(4) 0.000(3) 0.009(3) -0.005(3)
N2 0.026(4) 0.023(3) 0.028(4) -0.005(3) 0.007(3) 0.000(3)
N3 0.028(4) 0.023(3) 0.025(4) 0.003(3) 0.011(3) -0.001(3)
N4 0.021(4) 0.028(3) 0.025(4) 0.002(3) 0.006(3) -0.002(3)
N5 0.022(4) 0.028(3) 0.027(4) -0.004(3) 0.007(3) -0.002(3)
N6 0.036(4) 0.042(4) 0.035(4) 0.002(3) 0.006(3) -0.001(3)
N7 0.027(4) 0.024(3) 0.034(4) 0.001(3) 0.009(3) -0.002(3)
N8 0.034(4) 0.027(3) 0.025(4) -0.003(3) 0.006(3) -0.002(3)
N9 0.027(4) 0.026(3) 0.024(4) -0.001(3) 0.006(3) 0.003(3)
N10 0.026(3) 0.020(3) 0.022(3) 0.000(3) 0.006(3) -0.001(3)
N11 0.028(4) 0.026(3) 0.027(3) 0.005(3) 0.010(3) 0.002(3)
N12 0.030(4) 0.031(4) 0.040(4) 0.001(3) 0.008(3) -0.002(3)
C1 0.031(5) 0.040(5) 0.037(5) 0.001(4) 0.010(4) -0.004(4)
C2 0.043(6) 0.032(5) 0.040(5) 0.011(4) 0.005(4) 0.005(4)
C3 0.034(6) 0.038(5) 0.040(5) 0.002(4) 0.000(4) 0.010(4)
C4 0.042(6) 0.035(5) 0.039(5) 0.006(4) 0.009(4) 0.001(4)
C5 0.032(5) 0.020(4) 0.027(4) 0.002(3) 0.003(4) 0.000(4)
C6 0.022(4) 0.027(4) 0.039(5) -0.004(3) 0.011(3) 0.004(3)
C7 0.023(5) 0.033(4) 0.057(5) 0.002(4) 0.010(4) -0.002(4)
C8 0.031(5) 0.025(4) 0.026(4) 0.007(3) 0.011(4) 0.003(4)
C9 0.028(5) 0.037(5) 0.051(5) -0.003(4) 0.016(4) -0.005(4)
C10 0.042(6) 0.026(5) 0.051(5) 0.000(4) 0.012(4) -0.007(4)
C11 0.051(6) 0.031(4) 0.034(5) -0.006(4) 0.005(4) -0.005(4)
C12 0.029(5) 0.041(5) 0.033(4) -0.005(4) 0.007(4) 0.001(4)
C13 0.033(5) 0.018(4) 0.030(5) -0.003(3) 0.019(4) 0.003(3)
C14 0.036(5) 0.042(5) 0.053(6) -0.003(4) 0.022(5) 0.002(4)
C15 0.058(7) 0.055(5) 0.036(5) 0.000(4) 0.032(5) 0.002(5)
C16 0.042(6) 0.042(5) 0.030(5) -0.002(4) 0.015(4) -0.003(4)
C17 0.038(5) 0.025(4) 0.025(5) -0.006(3) 0.015(4) 0.002(3)
C18 0.032(5) 0.037(4) 0.017(4) -0.002(3) 0.007(3) -0.001(4)
C19 0.041(5) 0.042(5) 0.030(5) -0.006(3) 0.005(4) -0.001(4)
C20 0.022(4) 0.035(4) 0.029(5) -0.001(4) 0.009(4) 0.002(4)
C21 0.032(5) 0.033(4) 0.031(4) -0.004(4) 0.006(4) 0.001(4)
C22 0.030(5) 0.041(5) 0.053(6) -0.005(4) 0.008(4) -0.010(4)
C23 0.039(5) 0.038(5) 0.054(6) 0.006(4) 0.017(4) -0.007(4)
C24 0.030(5) 0.043(5) 0.032(5) 0.001(4) 0.009(4) -0.005(4)
C25 0.036(5) 0.025(4) 0.023(5) 0.006(3) 0.012(4) -0.001(4)
C26 0.038(5) 0.041(5) 0.028(4) -0.002(4) 0.002(4) 0.004(4)
C27 0.037(5) 0.043(5) 0.042(6) 0.009(4) 0.001(4) 0.015(4)
C28 0.035(5) 0.036(5) 0.054(6) -0.009(4) 0.014(4) 0.013(4)
C29 0.033(5) 0.041(5) 0.031(4) -0.010(4) 0.008(4) 0.001(4)
C30 0.028(5) 0.034(5) 0.062(7) 0.005(5) -0.004(5) -0.001(4)
C31 0.085(7) 0.072(6) 0.018(4) 0.004(4) 0.034(4) 0.005(5)
C32 0.037(5) 0.033(5) 0.029(5) 0.001(4) 0.009(4) -0.003(4)
C33 0.050(6) 0.048(5) 0.026(4) -0.011(4) 0.010(4) -0.012(5)
C34 0.046(6) 0.040(5) 0.042(6) -0.021(4) 0.007(4) -0.002(4)
C35 0.036(5) 0.032(4) 0.036(5) -0.004(4) 0.001(4) 0.009(4)
C36 0.026(4) 0.019(4) 0.034(5) -0.001(4) 0.010(4) -0.004(3)
C37 0.034(5) 0.022(4) 0.024(4) 0.005(3) 0.006(3) 0.006(3)
C38 0.040(5) 0.026(4) 0.036(4) 0.002(3) 0.007(4) 0.000(4)
C39 0.026(5) 0.022(4) 0.025(4) -0.001(3) 0.006(3) 0.001(4)
C40 0.040(6) 0.022(4) 0.037(5) 0.004(4) 0.009(4) -0.003(4)
C41 0.051(6) 0.034(5) 0.040(5) 0.009(4) 0.016(4) -0.002(4)
C42 0.035(5) 0.046(5) 0.038(5) -0.001(4) 0.013(4) -0.009(4)
C43 0.034(6) 0.029(4) 0.035(5) 0.001(4) 0.006(4) 0.005(4)
C44 0.036(5) 0.030(5) 0.019(4) 0.000(3) 0.010(4) 0.004(4)
C45 0.036(5) 0.032(5) 0.025(4) 0.001(3) 0.000(4) 0.009(4)
C46 0.021(5) 0.042(5) 0.035(5) -0.005(4) -0.001(3) 0.004(4)
C47 0.025(5) 0.030(4) 0.035(4) -0.008(4) 0.004(4) -0.001(4)
C48 0.025(5) 0.026(4) 0.028(4) -0.005(3) 0.006(4) 0.000(4)
C49 0.032(5) 0.024(4) 0.036(5) -0.003(3) 0.010(4) -0.003(3)
C50 0.044(5) 0.027(4) 0.062(5) -0.008(4) 0.018(4) -0.005(4)
C51 0.023(5) 0.023(4) 0.041(5) 0.002(4) 0.007(4) 0.003(4)
C52 0.052(6) 0.023(4) 0.045(6) 0.005(4) 0.010(4) -0.010(4)
C53 0.056(6) 0.044(5) 0.055(6) 0.019(4) 0.027(5) -0.001(5)
C54 0.045(6) 0.042(5) 0.038(5) 0.007(4) 0.018(4) 0.014(4)
C55 0.047(5) 0.037(5) 0.029(5) -0.002(4) 0.015(4) 0.007(4)
C56 0.033(5) 0.026(4) 0.024(4) 0.007(3) 0.001(4) 0.004(4)
C57 0.051(6) 0.025(5) 0.032(5) -0.001(4) 0.009(4) 0.005(4)
C58 0.059(7) 0.036(5) 0.032(5) -0.004(4) 0.008(5) 0.017(5)
C59 0.046(6) 0.037(5) 0.041(5) 0.000(4) 0.017(4) 0.019(5)
C60 0.033(6) 0.034(5) 0.044(5) 0.008(4) 0.013(4) 0.003(4)
C61 0.062(7) 0.021(4) 0.046(5) 0.007(4) 0.029(5) 0.002(4)
C62 0.018(5) 0.075(6) 0.052(5) 0.002(4) -0.012(4) -0.010(4)
P1 0.0451(14) 0.0265(11) 0.0323(12) -0.0005(10) 0.0055(10) -0.0026(10)
P2 0.0580(17) 0.0454(14) 0.0548(16) -0.0166(12) 0.0284(12) -0.0083(12)
P3 0.0535(17) 0.0499(14) 0.0360(13) -0.0067(11) 0.0203(12) -0.0016(13)
P4 0.0354(14) 0.0529(14) 0.0456(14) -0.0093(12) 0.0084(11) -0.0033(11)
F1 0.093(4) 0.038(3) 0.050(3) 0.017(2) -0.007(3) -0.005(2)
F2 0.075(4) 0.037(3) 0.060(3) 0.014(2) -0.013(3) -0.004(2)
F3 0.058(4) 0.054(3) 0.116(4) 0.037(3) -0.015(3) -0.020(3)
F4 0.178(6) 0.048(3) 0.083(4) 0.013(3) 0.087(4) 0.031(3)
F5 0.166(6) 0.042(3) 0.091(4) 0.003(3) 0.080(4) 0.021(3)
F6 0.066(4) 0.048(3) 0.126(4) 0.019(3) 0.002(3) -0.023(3)
F7 0.103(4) 0.045(3) 0.091(4) -0.020(3) 0.027(3) -0.024(3)
F8 0.087(4) 0.083(4) 0.080(4) -0.042(3) 0.043(3) -0.035(3)
F9 0.119(5) 0.085(4) 0.062(3) 0.008(3) 0.049(3) 0.014(3)
F10 0.072(4) 0.101(4) 0.175(6) -0.042(4) 0.072(4) 0.005(3)
F11 0.065(4) 0.050(3) 0.125(4) -0.007(3) 0.006(3) 0.010(3)
F12 0.234(8) 0.088(4) 0.061(4) -0.026(3) 0.074(4) -0.079(5)
F13 0.111(5) 0.076(3) 0.065(3) -0.002(3) 0.051(3) -0.017(3)
F14 0.074(4) 0.164(5) 0.044(3) -0.017(3) 0.034(3) -0.039(4)
F15 0.116(15) 0.047(7) 0.114(11) -0.051(7) 0.059(10) -0.016(8)
F16 0.033(7) 0.19(2) 0.051(7) -0.017(11) -0.003(5) 0.028(11)
F17 0.039(8) 0.125(14) 0.046(7) 0.002(8) 0.000(5) -0.005(9)
F18 0.16(2) 0.037(6) 0.072(10) -0.010(6) 0.077(11) -0.022(10)
F19 0.100(5) 0.153(6) 0.132(5) 0.041(5) 0.050(4) -0.053(4)
F20 0.379(13) 0.084(5) 0.081(5) -0.014(4) 0.094(6) -0.009(6)
F21 0.053(5) 0.528(19) 0.094(6) 0.092(8) -0.001(4) 0.057(7)
F22 0.60(2) 0.080(5) 0.149(8) -0.066(5) 0.140(11) -0.095(9)
F23 0.078(5) 0.379(13) 0.169(7) 0.176(8) 0.073(5) 0.117(7)
F24 0.093(5) 0.139(5) 0.061(4) 0.030(3) 0.031(3) -0.008(4)
F25 0.19(3) 0.07(2) 0.45(5) 0.05(2) -0.13(4) 0.039(19)
F26 0.18(4) 0.30(5) 0.09(2) -0.10(3) 0.07(2) -0.19(4)
F27 0.09(3) 0.19(3) 0.077(16) -0.07(2) 0.047(18) -0.11(2)
F28 0.24(4) 0.07(2) 0.34(5) 0.06(3) 0.23(4) 0.08(2)
N100 0.057(6) 0.077(6) 0.055(5) 0.008(4) 0.007(5) 0.006(5)
N101 0.098(10) 0.145(10) 0.171(11) 0.081(8) 0.042(9) -0.011(8)
N103 0.105(9) 0.120(8) 0.089(7) 0.022(6) 0.002(6) -0.009(7)
C100 0.071(9) 0.050(6) 0.051(6) 0.022(4) 0.001(6) 0.002(6)
C101 0.045(7) 0.098(8) 0.136(10) 0.045(7) 0.056(6) 0.017(6)
C102 0.087(10) 0.105(9) 0.068(7) 0.022(6) 0.024(7) -0.031(8)
C103 0.056(9) 0.239(17) 0.117(11) -0.025(10) 0.039(7) 0.018(9)
C104 0.073(8) 0.104(8) 0.070(7) 0.005(6) 0.027(6) -0.026(6)
C105 0.065(8) 0.126(10) 0.112(10) -0.038(9) 0.004(7) -0.021(7)
C106 0.32(3) 0.226(18) 0.076(11) -0.008(11) 0.100(14) -0.130(17)
C107 0.095(11) 0.32(2) 0.066(9) -0.004(11) 0.001(7) -0.081(12)
C108 0.081(10) 0.090(8) 0.082(8) -0.025(6) 0.026(7) 0.001(7)
C109 0.039(8) 0.240(16) 0.164(12) -0.135(12) -0.001(7) 0.018(9)
O100 0.222(11) 0.150(8) 0.073(6) 0.003(5) 0.044(7) -0.064(7)

loop_
_atom_type_symbol
_atom_type_description
_atom_type_scat_dispersion_real
_atom_type_scat_dispersion_imag
_atom_type_scat_source
C C 0.0033 0.0016 'International Tables Vol C Tables 4.2.6.8 and 6.1.1.4'
H H 0.0000 0.0000 'International Tables Vol C Tables 4.2.6.8 and 6.1.1.4'
N N 0.0061 0.0033 'International Tables Vol C Tables 4.2.6.8 and 6.1.1.4'
F F 0.0171 0.0103 'International Tables Vol C Tables 4.2.6.8 and 6.1.1.4'
P P 0.1023 0.0942 'International Tables Vol C Tables 4.2.6.8 and 6.1.1.4'
Co Co 0.3494 0.9721 'International Tables Vol C Tables 4.2.6.8 and 6.1.1.4'
O O 0.0106 0.0060 'International Tables Vol C Tables 4.2.6.8 and 6.1.1.4'

loop_
_geom_angle_atom_site_label_1
_geom_angle_atom_site_label_2
_geom_angle_atom_site_label_3
_geom_angle
_geom_angle_site_symmetry_1
_geom_angle_site_symmetry_3
_geom_angle_publ_flag
N6 Co1 N3 178.0(2) . . ?
N6 Co1 N1 91.9(2) . . ?
N3 Co1 N1 86.7(2) . . ?
N6 Co1 N4 92.9(2) . . ?
N3 Co1 N4 88.7(2) . . ?
N1 Co1 N4 98.4(2) . . ?
N6 Co1 N5 93.6(2) . . ?
N3 Co1 N5 87.9(2) . . ?
N1 Co1 N5 174.4(2) . . ?
N4 Co1 N5 80.15(19) . . ?
N6 Co1 N2 91.0(2) . . ?
N3 Co1 N2 87.4(2) . . ?
N1 Co1 N2 82.0(2) . . ?
N4 Co1 N2 176.0(2) . . ?
N5 Co1 N2 99.1(2) . . ?
N10 Co2 N12 179.1(2) . . ?
N10 Co2 N7 86.4(2) . . ?
N12 Co2 N7 92.7(2) . . ?
N10 Co2 N8 86.3(2) . . ?
N12 Co2 N8 93.3(2) . . ?
N7 Co2 N8 81.7(2) . . ?
N10 Co2 N9 88.5(2) . . ?
N12 Co2 N9 92.4(2) . . ?
N7 Co2 N9 174.8(2) . . ?
N8 Co2 N9 98.9(2) . . ?
N10 Co2 N11 87.0(2) . . ?
N12 Co2 N11 93.3(2) . . ?
N7 Co2 N11 98.8(2) . . ?
N8 Co2 N11 173.3(2) . . ?
N9 Co2 N11 80.0(2) . . ?
C1 N1 C5 117.8(6) . . ?
C1 N1 Co1 121.7(5) . . ?
C5 N1 Co1 120.5(5) . . ?
C12 N2 C8 118.8(6) . . ?
C12 N2 Co1 121.4(5) . . ?
C8 N2 Co1 119.6(4) . . ?
C13 N3 C17 120.4(6) . . ?
C13 N3 Co1 119.5(4) . . ?
C17 N3 Co1 119.8(5) . . ?
C20 N4 C24 118.0(6) . . ?
C20 N4 Co1 119.0(4) . . ?
C24 N4 Co1 122.8(4) . . ?
C25 N5 C29 117.8(6) . . ?
C25 N5 Co1 120.2(4) . . ?
C29 N5 Co1 122.1(4) . . ?
C30 N6 Co1 169.5(6) . . ?
C43 N7 C39 118.6(6) . . ?
C43 N7 Co2 121.0(5) . . ?
C39 N7 Co2 120.3(5) . . ?
C32 N8 C36 119.4(6) . . ?
C32 N8 Co2 120.5(5) . . ?
C36 N8 Co2 119.9(4) . . ?
C55 N9 C51 118.1(6) . . ?
C55 N9 Co2 122.4(5) . . ?
C51 N9 Co2 119.5(4) . . ?
C48 N10 C44 120.2(5) . . ?
C48 N10 Co2 119.9(4) . . ?
C44 N10 Co2 120.0(4) . . ?
C60 N11 C56 119.0(6) . . ?
C60 N11 Co2 121.6(5) . . ?
C56 N11 Co2 119.3(5) . . ?
C61 N12 Co2 179.2(6) . . ?
N1 C1 C2 125.3(7) . . ?
N1 C1 H1A 117.4 . . ?
C2 C1 H1A 117.4 . . ?
C3 C2 C1 115.7(7) . . ?
C3 C2 H2A 122.1 . . ?
C1 C2 H2A 122.1 . . ?
C2 C3 C4 121.0(7) . . ?
C2 C3 H3A 119.5 . . ?
C4 C3 H3A 119.5 . . ?
C3 C4 C5 119.9(7) . . ?
C3 C4 H4A 120.0 . . ?
C5 C4 H4A 120.0 . . ?
N1 C5 C4 120.2(6) . . ?
N1 C5 C6 116.6(6) . . ?
C4 C5 C6 123.0(7) . . ?
C13 C6 C5 112.5(5) . . ?
C13 C6 C8 109.8(5) . . ?
C5 C6 C8 106.9(5) . . ?
C13 C6 C7 109.2(6) . . ?
C5 C6 C7 109.1(5) . . ?
C8 C6 C7 109.3(5) . . ?
C6 C7 H7A 109.5 . . ?
C6 C7 H7B 109.5 . . ?
H7A C7 H7B 109.5 . . ?
C6 C7 H7C 109.5 . . ?
H7A C7 H7C 109.5 . . ?
H7B C7 H7C 109.5 . . ?
N2 C8 C9 120.7(6) . . ?
N2 C8 C6 117.4(6) . . ?
C9 C8 C6 121.7(7) . . ?
C8 C9 C10 119.5(7) . . ?
C8 C9 H9A 120.3 . . ?
C10 C9 H9A 120.3 . . ?
C11 C10 C9 119.2(7) . . ?
C11 C10 H10A 120.4 . . ?
C9 C10 H10A 120.4 . . ?
C10 C11 C12 117.6(7) . . ?
C10 C11 H11A 121.2 . . ?
C12 C11 H11A 121.2 . . ?
N2 C12 C11 124.1(7) . . ?
N2 C12 H12A 117.9 . . ?
C11 C12 H12A 117.9 . . ?
N3 C13 C14 120.2(6) . . ?
N3 C13 C6 118.8(6) . . ?
C14 C13 C6 121.0(7) . . ?
C15 C14 C13 118.8(7) . . ?
C15 C14 H14A 120.6 . . ?
C13 C14 H14A 120.6 . . ?
C16 C15 C14 120.8(7) . . ?
C16 C15 H15A 119.6 . . ?
C14 C15 H15A 119.6 . . ?
C15 C16 C17 118.9(7) . . ?
C15 C16 H16A 120.6 . . ?
C17 C16 H16A 120.6 . . ?
N3 C17 C16 120.9(7) . . ?
N3 C17 C18 117.6(6) . . ?
C16 C17 C18 121.4(6) . . ?
C17 C18 C19 109.5(6) . . ?
C17 C18 C25 109.7(5) . . ?
C19 C18 C25 109.2(5) . . ?
C17 C18 C20 111.3(5) . . ?
C19 C18 C20 108.5(5) . . ?
C25 C18 C20 108.5(5) . . ?
C18 C19 H19A 109.5 . . ?
C18 C19 H19B 109.5 . . ?
H19A C19 H19B 109.5 . . ?
C18 C19 H19C 109.5 . . ?
H19A C19 H19C 109.5 . . ?
H19B C19 H19C 109.5 . . ?
N4 C20 C21 120.7(6) . . ?
N4 C20 C18 117.5(6) . . ?
C21 C20 C18 121.8(6) . . ?
C22 C21 C20 119.9(7) . . ?
C22 C21 H21A 120.1 . . ?
C20 C21 H21A 120.1 . . ?
C21 C22 C23 119.7(7) . . ?
C21 C22 H22A 120.1 . . ?
C23 C22 H22A 120.1 . . ?
C22 C23 C24 117.5(7) . . ?
C22 C23 H23A 121.2 . . ?
C24 C23 H23A 121.2 . . ?
N4 C24 C23 123.9(7) . . ?
N4 C24 H24A 118.0 . . ?
C23 C24 H24A 118.0 . . ?
N5 C25 C26 120.7(6) . . ?
N5 C25 C18 116.4(5) . . ?
C26 C25 C18 122.9(6) . . ?
C27 C26 C25 120.9(6) . . ?
C27 C26 H26A 119.6 . . ?
C25 C26 H26A 119.6 . . ?
C26 C27 C28 118.5(7) . . ?
C26 C27 H27A 120.7 . . ?
C28 C27 H27A 120.7 . . ?
C29 C28 C27 118.6(7) . . ?
C29 C28 H28A 120.7 . . ?
C27 C28 H28A 120.7 . . ?
N5 C29 C28 123.4(6) . . ?
N5 C29 H29A 118.3 . . ?
C28 C29 H29A 118.3 . . ?
N6 C30 C31 179.4(9) . . ?
N8 C32 C33 122.6(7) . . ?
N8 C32 H32A 118.7 . . ?
C33 C32 H32A 118.7 . . ?
C34 C33 C32 118.3(7) . . ?
C34 C33 H33A 120.8 . . ?
C32 C33 H33A 120.8 . . ?
C33 C34 C35 119.2(7) . . ?
C33 C34 H34A 120.4 . . ?
C35 C34 H34A 120.4 . . ?
C34 C35 C36 120.7(7) . . ?
C34 C35 H35A 119.6 . . ?
C36 C35 H35A 119.6 . . ?
N8 C36 C35 119.7(6) . . ?
N8 C36 C37 117.3(6) . . ?
C35 C36 C37 123.0(6) . . ?
C44 C37 C39 111.1(5) . . ?
C44 C37 C36 109.7(5) . . ?
C39 C37 C36 109.1(5) . . ?
C44 C37 C38 109.1(5) . . ?
C39 C37 C38 109.3(5) . . ?
C36 C37 C38 108.5(5) . . ?
C37 C38 H38A 109.5 . . ?
C37 C38 H38B 109.5 . . ?
H38A C38 H38B 109.5 . . ?
C37 C38 H38C 109.5 . . ?
H38A C38 H38C 109.5 . . ?
H38B C38 H38C 109.5 . . ?
N7 C39 C40 119.7(6) . . ?
N7 C39 C37 117.2(6) . . ?
C40 C39 C37 123.1(6) . . ?
C41 C40 C39 121.6(7) . . ?
C41 C40 H40A 119.2 . . ?
C39 C40 H40A 119.2 . . ?
C42 C41 C40 118.1(7) . . ?
C42 C41 H41A 121.0 . . ?
C40 C41 H41A 121.0 . . ?
C41 C42 C43 118.7(7) . . ?
C41 C42 H42A 120.7 . . ?
C43 C42 H42A 120.7 . . ?
N7 C43 C42 123.4(7) . . ?
N7 C43 H43A 118.3 . . ?
C42 C43 H43A 118.3 . . ?
N10 C44 C45 120.2(6) . . ?
N10 C44 C37 118.2(6) . . ?
C45 C44 C37 121.7(6) . . ?
C46 C45 C44 120.1(6) . . ?
C46 C45 H45A 119.9 . . ?
C44 C45 H45A 119.9 . . ?
C45 C46 C47 119.4(6) . . ?
C45 C46 H46A 120.3 . . ?
C47 C46 H46A 120.3 . . ?
C48 C47 C46 119.3(6) . . ?
C48 C47 H47A 120.4 . . ?
C46 C47 H47A 120.4 . . ?
N10 C48 C47 120.8(6) . . ?
N10 C48 C49 118.0(6) . . ?
C47 C48 C49 121.2(6) . . ?
C56 C49 C48 110.3(5) . . ?
C56 C49 C50 109.3(6) . . ?
C48 C49 C50 108.9(5) . . ?
C56 C49 C51 108.5(5) . . ?
C48 C49 C51 111.4(5) . . ?
C50 C49 C51 108.4(6) . . ?
C49 C50 H50A 109.5 . . ?
C49 C50 H50B 109.5 . . ?
H50A C50 H50B 109.5 . . ?
C49 C50 H50C 109.5 . . ?
H50A C50 H50C 109.5 . . ?
H50B C50 H50C 109.5 . . ?
N9 C51 C52 121.0(6) . . ?
N9 C51 C49 117.3(6) . . ?
C52 C51 C49 121.6(6) . . ?
C53 C52 C51 119.3(7) . . ?
C53 C52 H52A 120.4 . . ?
C51 C52 H52A 120.4 . . ?
C54 C53 C52 119.9(7) . . ?
C54 C53 H53A 120.0 . . ?
C52 C53 H53A 120.0 . . ?
C55 C54 C53 117.6(7) . . ?
C55 C54 H54A 121.2 . . ?
C53 C54 H54A 121.2 . . ?
N9 C55 C54 123.9(7) . . ?
N9 C55 H55A 118.0 . . ?
C54 C55 H55A 118.0 . . ?
N11 C56 C57 119.4(7) . . ?
N11 C56 C49 117.4(6) . . ?
C57 C56 C49 123.3(7) . . ?
C58 C57 C56 121.2(7) . . ?
C58 C57 H57A 119.4 . . ?
C56 C57 H57A 119.4 . . ?
C59 C58 C57 119.2(7) . . ?
C59 C58 H58A 120.4 . . ?
C57 C58 H58A 120.4 . . ?
C58 C59 C60 118.9(7) . . ?
C58 C59 H59A 120.6 . . ?
C60 C59 H59A 120.6 . . ?
N11 C60 C59 122.3(7) . . ?
N11 C60 H60A 118.8 . . ?
C59 C60 H60A 118.8 . . ?
N12 C61 C62 179.5(9) . . ?
F3 P1 F4 91.8(3) . . ?
F3 P1 F1 91.5(2) . . ?
F4 P1 F1 90.8(3) . . ?
F3 P1 F6 178.8(3) . . ?
F4 P1 F6 89.4(3) . . ?
F1 P1 F6 88.2(3) . . ?
F3 P1 F5 88.4(3) . . ?
F4 P1 F5 178.7(3) . . ?
F1 P1 F5 90.4(3) . . ?
F6 P1 F5 90.4(3) . . ?
F3 P1 F2 88.9(2) . . ?
F4 P1 F2 89.4(3) . . ?
F1 P1 F2 179.5(3) . . ?
F6 P1 F2 91.4(3) . . ?
F5 P1 F2 89.4(3) . . ?
F11 P2 F12 92.7(4) . . ?
F11 P2 F8 90.4(3) . . ?
F12 P2 F8 89.8(3) . . ?
F11 P2 F9 89.2(3) . . ?
F12 P2 F9 178.1(4) . . ?
F8 P2 F9 90.1(3) . . ?
F11 P2 F7 90.9(3) . . ?
F12 P2 F7 89.8(3) . . ?
F8 P2 F7 178.6(3) . . ?
F9 P2 F7 90.3(3) . . ?
F11 P2 F10 177.3(3) . . ?
F12 P2 F10 89.6(4) . . ?
F8 P2 F10 91.0(3) . . ?
F9 P2 F10 88.6(3) . . ?
F7 P2 F10 87.7(3) . . ?
F25 P3 F27 91.9(16) . . ?
F25 P3 F28 173(2) . . ?
F27 P3 F28 95(2) . . ?
F25 P3 F18 135.2(16) . . ?
F27 P3 F18 132.1(17) . . ?
F28 P3 F18 38.2(19) . . ?
F25 P3 F17 45.6(15) . . ?
F27 P3 F17 136.6(17) . . ?
F28 P3 F17 128(2) . . ?
F18 P3 F17 91.3(8) . . ?
F25 P3 F14 84.1(18) . . ?
F27 P3 F14 89.5(7) . . ?
F28 P3 F14 95.0(11) . . ?
F18 P3 F14 87.9(6) . . ?
F17 P3 F14 93.5(6) . . ?
F25 P3 F16 131.9(16) . . ?
F27 P3 F16 40.4(13) . . ?
F28 P3 F16 54.4(19) . . ?
F18 P3 F16 91.7(10) . . ?
F17 P3 F16 176.2(10) . . ?
F14 P3 F16 88.9(6) . . ?
F25 P3 F13 98.7(18) . . ?
F27 P3 F13 91.6(7) . . ?
F28 P3 F13 82.1(11) . . ?
F18 P3 F13 89.3(6) . . ?
F17 P3 F13 87.6(5) . . ?
F14 P3 F13 176.9(3) . . ?
F16 P3 F13 90.1(6) . . ?
F25 P3 F15 42.7(13) . . ?
F27 P3 F15 50.9(13) . . ?
F28 P3 F15 144(2) . . ?
F18 P3 F15 176.0(8) . . ?
F17 P3 F15 85.7(9) . . ?
F14 P3 F15 95.0(5) . . ?
F16 P3 F15 91.1(9) . . ?
F13 P3 F15 87.9(5) . . ?
F25 P3 F26 83.3(19) . . ?
F27 P3 F26 173.4(16) . . ?
F28 P3 F26 90.2(19) . . ?
F18 P3 F26 52.2(19) . . ?
F17 P3 F26 39.8(19) . . ?
F14 P3 F26 85.5(8) . . ?
F16 P3 F26 144(2) . . ?
F13 P3 F26 93.6(8) . . ?
F15 P3 F26 125(2) . . ?
F22 P4 F21 91.2(7) . . ?
F22 P4 F20 177.9(6) . . ?
F21 P4 F20 87.2(6) . . ?
F22 P4 F23 93.5(7) . . ?
F21 P4 F23 174.1(7) . . ?
F20 P4 F23 88.0(6) . . ?
F22 P4 F19 94.4(5) . . ?
F21 P4 F19 96.1(4) . . ?
F20 P4 F19 87.1(4) . . ?
F23 P4 F19 87.1(4) . . ?
F22 P4 F24 87.6(5) . . ?
F21 P4 F24 86.2(4) . . ?
F20 P4 F24 91.0(4) . . ?
F23 P4 F24 90.5(4) . . ?
F19 P4 F24 176.9(3) . . ?
N100 C100 C101 178.7(10) . . ?
N101 C102 C103 177.0(15) . . ?
O100 C105 C104 113.3(11) . . ?
C107 C106 O100 126.6(15) . . ?
N103 C108 C109 177.2(15) . . ?
C105 O100 C106 124.4(12) . . ?

loop_
_geom_bond_atom_site_label_1
_geom_bond_atom_site_label_2
_geom_bond_distance
_geom_bond_site_symmetry_2
_geom_bond_publ_flag
Co1 N6 2.081(7) . ?
Co1 N3 2.087(5) . ?
Co1 N1 2.122(5) . ?
Co1 N4 2.123(5) . ?
Co1 N5 2.123(5) . ?
Co1 N2 2.141(5) . ?
Co2 N10 2.109(5) . ?
Co2 N12 2.129(7) . ?
Co2 N7 2.132(5) . ?
Co2 N8 2.137(5) . ?
Co2 N9 2.137(5) . ?
Co2 N11 2.139(5) . ?
N1 C1 1.335(8) . ?
N1 C5 1.350(8) . ?
N2 C12 1.318(8) . ?
N2 C8 1.341(8) . ?
N3 C13 1.341(8) . ?
N3 C17 1.355(8) . ?
N4 C20 1.337(8) . ?
N4 C24 1.344(8) . ?
N5 C25 1.353(8) . ?
N5 C29 1.354(8) . ?
N6 C30 1.165(9) . ?
N7 C43 1.335(9) . ?
N7 C39 1.350(8) . ?
N8 C32 1.338(8) . ?
N8 C36 1.347(8) . ?
N9 C55 1.340(8) . ?
N9 C51 1.349(8) . ?
N10 C48 1.349(8) . ?
N10 C44 1.354(8) . ?
N11 C60 1.344(8) . ?
N11 C56 1.354(8) . ?
N12 C61 1.166(9) . ?
C1 C2 1.384(9) . ?
C1 H1A 0.9300 . ?
C2 C3 1.366(10) . ?
C2 H2A 0.9300 . ?
C3 C4 1.367(10) . ?
C3 H3A 0.9300 . ?
C4 C5 1.388(9) . ?
C4 H4A 0.9300 . ?
C5 C6 1.543(9) . ?
C6 C13 1.538(9) . ?
C6 C8 1.554(9) . ?
C6 C7 1.554(9) . ?
C7 H7A 0.9600 . ?
C7 H7B 0.9600 . ?
C7 H7C 0.9600 . ?
C8 C9 1.384(9) . ?
C9 C10 1.384(10) . ?
C9 H9A 0.9300 . ?
C10 C11 1.370(10) . ?
C10 H10A 0.9300 . ?
C11 C12 1.373(9) . ?
C11 H11A 0.9300 . ?
C12 H12A 0.9300 . ?
C13 C14 1.398(9) . ?
C14 C15 1.371(10) . ?
C14 H14A 0.9300 . ?
C15 C16 1.363(10) . ?
C15 H15A 0.9300 . ?
C16 C17 1.379(9) . ?
C16 H16A 0.9300 . ?
C17 C18 1.541(9) . ?
C18 C19 1.544(9) . ?
C18 C25 1.549(9) . ?
C18 C20 1.551(9) . ?
C19 H19A 0.9600 . ?
C19 H19B 0.9600 . ?
C19 H19C 0.9600 . ?
C20 C21 1.400(9) . ?
C21 C22 1.365(9) . ?
C21 H21A 0.9300 . ?
C22 C23 1.371(10) . ?
C22 H22A 0.9300 . ?
C23 C24 1.379(9) . ?
C23 H23A 0.9300 . ?
C24 H24A 0.9300 . ?
C25 C26 1.385(9) . ?
C26 C27 1.371(9) . ?
C26 H26A 0.9300 . ?
C27 C28 1.380(10) . ?
C27 H27A 0.9300 . ?
C28 C29 1.370(9) . ?
C28 H28A 0.9300 . ?
C29 H29A 0.9300 . ?
C30 C31 1.502(12) . ?
C32 C33 1.379(10) . ?
C32 H32A 0.9300 . ?
C33 C34 1.362(10) . ?
C33 H33A 0.9300 . ?
C34 C35 1.373(9) . ?
C34 H34A 0.9300 . ?
C35 C36 1.379(9) . ?
C35 H35A 0.9300 . ?
C36 C37 1.541(9) . ?
C37 C44 1.528(9) . ?
C37 C39 1.536(9) . ?
C37 C38 1.549(8) . ?
C38 H38A 0.9600 . ?
C38 H38B 0.9600 . ?
C38 H38C 0.9600 . ?
C39 C40 1.380(9) . ?
C40 C41 1.377(10) . ?
C40 H40A 0.9300 . ?
C41 C42 1.365(9) . ?
C41 H41A 0.9300 . ?
C42 C43 1.378(9) . ?
C42 H42A 0.9300 . ?
C43 H43A 0.9300 . ?
C44 C45 1.377(9) . ?
C45 C46 1.365(9) . ?
C45 H45A 0.9300 . ?
C46 C47 1.381(9) . ?
C46 H46A 0.9300 . ?
C47 C48 1.377(8) . ?
C47 H47A 0.9300 . ?
C48 C49 1.538(9) . ?
C49 C56 1.531(10) . ?
C49 C50 1.550(9) . ?
C49 C51 1.553(9) . ?
C50 H50A 0.9600 . ?
C50 H50B 0.9600 . ?
C50 H50C 0.9600 . ?
C51 C52 1.386(9) . ?
C52 C53 1.376(10) . ?
C52 H52A 0.9300 . ?
C53 C54 1.375(10) . ?
C53 H53A 0.9300 . ?
C54 C55 1.369(9) . ?
C54 H54A 0.9300 . ?
C55 H55A 0.9300 . ?
C56 C57 1.381(9) . ?
C57 C58 1.373(10) . ?
C57 H57A 0.9300 . ?
C58 C59 1.344(10) . ?
C58 H58A 0.9300 . ?
C59 C60 1.389(9) . ?
C59 H59A 0.9300 . ?
C60 H60A 0.9300 . ?
C61 C62 1.475(11) . ?
P1 F3 1.568(5) . ?
P1 F4 1.570(5) . ?
P1 F1 1.578(4) . ?
P1 F6 1.581(5) . ?
P1 F5 1.584(5) . ?
P1 F2 1.591(4) . ?
P2 F11 1.571(5) . ?
P2 F12 1.574(5) . ?
P2 F8 1.580(5) . ?
P2 F9 1.583(5) . ?
P2 F7 1.589(5) . ?
P2 F10 1.589(6) . ?
P3 F25 1.43(2) . ?
P3 F27 1.502(15) . ?
P3 F28 1.53(3) . ?
P3 F18 1.545(14) . ?
P3 F17 1.568(12) . ?
P3 F14 1.573(5) . ?
P3 F16 1.580(13) . ?
P3 F13 1.596(5) . ?
P3 F15 1.599(10) . ?
P3 F26 1.63(2) . ?
P4 F22 1.456(7) . ?
P4 F21 1.496(7) . ?
P4 F20 1.505(6) . ?
P4 F23 1.509(6) . ?
P4 F19 1.570(6) . ?
P4 F24 1.585(5) . ?
N100 C100 1.154(11) . ?
N101 C102 1.156(14) . ?
N103 C108 1.133(12) . ?
C100 C101 1.460(14) . ?
C102 C103 1.410(16) . ?
C104 C105 1.435(14) . ?
C105 O100 1.351(12) . ?
C106 C107 1.313(18) . ?
C106 O100 1.395(15) . ?
C108 C109 1.443(15) . ?
